data_7008974
loop_
_publ_author_name
'Turonek, Mary L.'
'Moore, Peter'
'Errington, William'

_publ_section_title
;
 Synthesis of the terpyridyl pendant-arm azamacrocycle
 4'-(&#x200A;p-1,4,7-triazacyclonon-1-ylmethylphenyl)-2,2'&#x2236;6',2&#x2033;-terpyridine
 (L) and complexes of L with copper(II) and nickel(II). Crystal
 structure of [Cu(HL)(H2O)2][PF6]3
;
_journal_issue 4
_journal_name_full 'Journal of the Chemical Society, Dalton Transactions'
_journal_page_first 441
_journal_paper_doi 10.1039/a907717k
_journal_year 2000
_chemical_formula_sum 'C28 H43 Cu F18 N6 O6 P3'
_chemical_formula_weight 1058.13
_chemical_name_systematic
; 
 ? 
;
_space_group_IT_number 2
_symmetry_cell_setting triclinic
_symmetry_space_group_name_Hall '-P 1'
_symmetry_space_group_name_H-M 'P -1'
_atom_sites_solution_hydrogens geom
_atom_sites_solution_primary direct
_atom_sites_solution_secondary difmap
_audit_creation_method SHELXL-97
_cell_angle_alpha 74.93(3)
_cell_angle_beta 79.94(3)
_cell_angle_gamma 86.42(3)
_cell_formula_units_Z 2
_cell_length_a 8.654(2)
_cell_length_b 11.277(2)
_cell_length_c 21.593(4)
_cell_measurement_reflns_used 250
_cell_measurement_temperature 150(2)
_cell_measurement_theta_max 25.10
_cell_measurement_theta_min 1.98
_cell_volume 2003.2(8)
_computing_cell_refinement MADNES
_computing_data_collection 'MADNES (Plugrath, 1992)'
_computing_structure_refinement 'SHELXL-97 (Sheldrick, 1997)'
_computing_structure_solution 'SHELXS-97 (Sheldrick, 1990)'
_diffrn_ambient_temperature 150(2)
_diffrn_measured_fraction_theta_full 0.816
_diffrn_measured_fraction_theta_max 0.816
_diffrn_measurement_device_type ' Delft Instruments FAST TV area-detector diffractometer''
_diffrn_radiation_monochromator graphite
_diffrn_radiation_source 'normal-focus sealed tube'
_diffrn_radiation_type MoK\a
_diffrn_radiation_wavelength 0.71073
_diffrn_reflns_av_R_equivalents 0.0967
_diffrn_reflns_av_sigmaI/netI 0.4276
_diffrn_reflns_limit_h_max 9
_diffrn_reflns_limit_h_min -7
_diffrn_reflns_limit_k_max 12
_diffrn_reflns_limit_k_min -12
_diffrn_reflns_limit_l_max 23
_diffrn_reflns_limit_l_min -23
_diffrn_reflns_number 9155
_diffrn_reflns_theta_full 25.10
_diffrn_reflns_theta_max 25.10
_diffrn_reflns_theta_min 1.98
_diffrn_standards_decay_% 0
_exptl_absorpt_coefficient_mu 0.799
_exptl_crystal_colour blue
_exptl_crystal_density_diffrn 1.754
_exptl_crystal_density_method 'not measured'
_exptl_crystal_description block
_exptl_crystal_F_000 1074
_exptl_crystal_size_max 0.24
_exptl_crystal_size_mid 0.24
_exptl_crystal_size_min 0.18
_refine_diff_density_max 0.399
_refine_diff_density_min -0.322
_refine_diff_density_rms 0.078
_refine_ls_extinction_method none
_refine_ls_goodness_of_fit_ref 0.545
_refine_ls_hydrogen_treatment mixed
_refine_ls_matrix_type full
_refine_ls_number_parameters 554
_refine_ls_number_reflns 5832
_refine_ls_number_restraints 42
_refine_ls_restrained_S_all 0.544
_refine_ls_R_factor_all 0.1749
_refine_ls_R_factor_gt 0.0569
_refine_ls_shift/su_max 0.000
_refine_ls_shift/su_mean 0.000
_refine_ls_structure_factor_coef Fsqd
_refine_ls_weighting_details 'calc w=1/[\s^2^(Fo^2^)+(0.0000P)^2^+0.0000P] where P=(Fo^2^+2Fc^2^)/3'
_refine_ls_weighting_scheme calc
_refine_ls_wR_factor_gt 0.0927
_refine_ls_wR_factor_ref 0.1160
_reflns_number_gt 1706
_reflns_number_total 5832
_reflns_threshold_expression >2sigma(I)
_cod_data_source_file a907717k.txt
_cod_data_source_block cutp9
_cod_original_cell_volume 2003.2(7)
_cod_database_code 7008974

loop_
_symmetry_equiv_pos_as_xyz
'x, y, z'
'-x, -y, -z'

loop_
_atom_site_label
_atom_site_type_symbol
_atom_site_fract_x
_atom_site_fract_y
_atom_site_fract_z
_atom_site_U_iso_or_equiv
_atom_site_adp_type
_atom_site_occupancy
_atom_site_symmetry_multiplicity
_atom_site_calc_flag
_atom_site_refinement_flags
_atom_site_disorder_assembly
_atom_site_disorder_group
Cu1 Cu 0.51594(11) 0.76012(11) 0.69331(6) 0.0300(3) Uani 1 1 d . . .
P1 P 1.6208(3) 1.1384(2) 0.07052(12) 0.0336(7) Uani 1 1 d D . .
F11 F 1.6817(5) 1.1674(4) 0.1343(2) 0.0396(14) Uani 1 1 d . . .
F12 F 1.4984(5) 1.0306(5) 0.1188(2) 0.0640(18) Uani 1 1 d D . .
F13 F 1.7607(5) 1.0329(5) 0.0685(2) 0.0518(16) Uani 1 1 d D . .
F14 F 1.7420(5) 1.2434(5) 0.0218(2) 0.0594(17) Uani 1 1 d D . .
F15 F 1.4751(5) 1.2411(5) 0.0743(3) 0.0654(18) Uani 1 1 d D . .
F16 F 1.5596(4) 1.1129(4) 0.0054(2) 0.0337(13) Uani 1 1 d . . .
P2 P 0.7593(3) 1.3881(3) 0.44052(13) 0.0370(7) Uani 1 1 d . . .
F21 F 0.6208(5) 1.4072(5) 0.4954(2) 0.0473(15) Uani 1 1 d . . .
F22 F 0.6749(6) 1.4758(5) 0.3871(3) 0.0615(17) Uani 1 1 d . . .
F23 F 0.8544(5) 1.4980(5) 0.4473(3) 0.0628(17) Uani 1 1 d . . .
F24 F 0.8429(5) 1.2976(5) 0.4941(2) 0.0590(17) Uani 1 1 d . . .
F25 F 0.6662(5) 1.2731(5) 0.4321(2) 0.0477(15) Uani 1 1 d . . .
F26 F 0.8978(5) 1.3616(5) 0.3856(2) 0.0581(17) Uani 1 1 d . . .
P3 P 1.0650(4) 0.3828(3) 0.80310(18) 0.0626(10) Uani 1 1 d U . .
F31 F 0.9926(6) 0.5114(5) 0.7699(3) 0.077(2) Uani 1 1 d U . .
F32 F 1.1255(12) 0.3599(8) 0.7377(4) 0.185(5) Uani 1 1 d U . .
F33 F 0.9090(7) 0.3199(6) 0.8047(4) 0.118(3) Uani 1 1 d U . .
F34 F 1.0000(8) 0.4004(7) 0.8716(3) 0.114(3) Uani 1 1 d U . .
F35 F 1.2187(7) 0.4474(7) 0.8026(5) 0.155(4) Uani 1 1 d U . .
F36 F 1.1374(6) 0.2557(5) 0.8374(3) 0.095(2) Uani 1 1 d U . .
O2 O 0.5037(6) 0.7126(5) 0.7899(3) 0.0353(16) Uani 1 1 d . . .
O1 O 0.2690(5) 0.7065(5) 0.7099(3) 0.0349(16) Uani 1 1 d . . .
N1 N 0.4739(7) 0.9470(7) 0.6752(4) 0.030(2) Uani 1 1 d . . .
N2 N 0.6274(7) 0.8123(6) 0.6064(3) 0.0178(17) Uani 1 1 d . . .
N3 N 0.6086(6) 0.6009(6) 0.6800(3) 0.0210(18) Uani 1 1 d . . .
N4 N 1.1204(7) 1.0964(7) 0.1756(3) 0.0277(19) Uani 1 1 d . . .
H4 H 1.2018 1.1206 0.1409 0.033 Uiso 1 1 d R . .
N5 N 1.1640(7) 1.3102(7) 0.0676(4) 0.039(2) Uani 1 1 d D . .
H5 H 1.2486 1.2746 0.0951 0.047 Uiso 1 1 d RD . .
N6 N 1.2350(7) 1.0414(7) 0.0562(3) 0.032(2) Uani 1 1 d D . .
H6 H 1.3337 1.0257 0.0252 0.038 Uiso 1 1 d RD . .
C1 C 0.3903(9) 1.0080(9) 0.7168(5) 0.035(3) Uani 1 1 d . . .
H1 H 0.3495 0.9625 0.7596 0.042 Uiso 1 1 calc R . .
C2 C 0.3620(9) 1.1315(8) 0.7001(4) 0.032(2) Uani 1 1 d . . .
H2 H 0.3005 1.1718 0.7298 0.039 Uiso 1 1 calc R . .
C3 C 0.4268(9) 1.1959(8) 0.6380(5) 0.036(3) Uani 1 1 d . . .
H3 H 0.4118 1.2825 0.6249 0.043 Uiso 1 1 calc R . .
C4 C 0.5150(8) 1.1342(8) 0.5939(4) 0.024(2) Uani 1 1 d . . .
H4 H 0.5576 1.1776 0.5509 0.029 Uiso 1 1 calc R . .
C5 C 0.5364(8) 1.0123(8) 0.6146(4) 0.019(2) Uani 1 1 d . . .
C6 C 0.6279(8) 0.9319(9) 0.5772(4) 0.025(2) Uani 1 1 d . . .
C7 C 0.7169(8) 0.9739(8) 0.5127(4) 0.023(2) Uani 1 1 d . . .
H7 H 0.7137 1.0582 0.4902 0.027 Uiso 1 1 calc R . .
C8 C 0.8065(8) 0.8911(8) 0.4839(4) 0.018(2) Uani 1 1 d . . .
C9 C 0.7988(8) 0.7680(8) 0.5172(4) 0.025(2) Uani 1 1 d . . .
H9 H 0.8556 0.7085 0.4977 0.030 Uiso 1 1 calc R . .
C10 C 0.7098(8) 0.7306(8) 0.5783(4) 0.017(2) Uani 1 1 d . . .
C11 C 0.6912(8) 0.6044(8) 0.6213(4) 0.022(2) Uani 1 1 d . . .
C12 C 0.7532(9) 0.5038(8) 0.6013(4) 0.029(2) Uani 1 1 d . . .
H1A H 0.8138 0.5117 0.5593 0.035 Uiso 1 1 calc R . .
C13 C 0.7248(9) 0.3889(9) 0.6445(5) 0.041(3) Uani 1 1 d . . .
H13 H 0.7629 0.3163 0.6321 0.049 Uiso 1 1 calc R . .
C14 C 0.6409(9) 0.3825(9) 0.7053(5) 0.038(3) Uani 1 1 d . . .
H14 H 0.6226 0.3055 0.7361 0.046 Uiso 1 1 calc R . .
C15 C 0.5836(8) 0.4896(8) 0.7208(4) 0.028(2) Uani 1 1 d . . .
H15 H 0.5232 0.4842 0.7627 0.034 Uiso 1 1 calc R . .
C16 C 0.9056(8) 0.9310(8) 0.4188(4) 0.023(2) Uani 1 1 d D . .
C17 C 0.9620(8) 1.0501(8) 0.3964(4) 0.026(2) Uani 1 1 d D . .
H17 H 0.9348 1.1068 0.4225 0.031 Uiso 1 1 calc R . .
C18 C 1.0609(8) 1.0877(8) 0.3344(4) 0.032(2) Uani 1 1 d D . .
H18 H 1.0977 1.1695 0.3197 0.038 Uiso 1 1 calc R . .
C19 C 1.1029(8) 1.0081(8) 0.2963(4) 0.021(2) Uiso 1 1 d D . .
C20 C 1.0486(8) 0.8885(8) 0.3192(4) 0.028(2) Uani 1 1 d D . .
H20 H 1.0785 0.8318 0.2933 0.033 Uiso 1 1 calc R . .
C21 C 0.9520(8) 0.8498(8) 0.3787(4) 0.026(2) Uani 1 1 d D . .
H2A H 0.9165 0.7676 0.3928 0.031 Uiso 1 1 calc R . .
C22 C 1.2041(8) 1.0486(8) 0.2331(4) 0.027(2) Uani 1 1 d . . .
H22A H 1.2729 0.9786 0.2253 0.033 Uiso 1 1 calc R . .
H22B H 1.2725 1.1140 0.2353 0.033 Uiso 1 1 calc R . .
C23 C 1.0287(10) 1.2095(9) 0.1772(5) 0.044(3) Uani 1 1 d . . .
H23A H 0.9231 1.1872 0.2026 0.053 Uiso 1 1 calc R . .
H23B H 1.0798 1.2568 0.2005 0.053 Uiso 1 1 calc R . .
C24 C 1.0105(9) 1.2884(8) 0.1136(4) 0.039(3) Uani 1 1 d . . .
H24A H 0.9640 1.3683 0.1190 0.047 Uiso 1 1 calc R . .
H24B H 0.9371 1.2500 0.0945 0.047 Uiso 1 1 calc R . .
C25 C 1.1758(11) 1.2653(9) 0.0057(5) 0.046(3) Uani 1 1 d . . .
H25A H 1.1067 1.3179 -0.0227 0.055 Uiso 1 1 calc R . .
H25B H 1.2849 1.2760 -0.0179 0.055 Uiso 1 1 calc R . .
C26 C 1.1341(10) 1.1396(9) 0.0164(4) 0.048(3) Uani 1 1 d . . .
H26A H 1.1383 1.1222 -0.0265 0.058 Uiso 1 1 calc R . .
H26B H 1.0238 1.1301 0.0388 0.058 Uiso 1 1 calc R . .
C27 C 1.1427(9) 0.9452(9) 0.1096(5) 0.042(3) Uani 1 1 d . . .
H27A H 1.2158 0.8845 0.1318 0.050 Uiso 1 1 calc R . .
H27B H 1.0754 0.9012 0.0905 0.050 Uiso 1 1 calc R . .
C28 C 1.0408(9) 1.0045(9) 0.1587(4) 0.045(3) Uani 1 1 d . . .
H28A H 0.9468 1.0424 0.1405 0.054 Uiso 1 1 calc R . .
H28B H 1.0048 0.9399 0.1987 0.054 Uiso 1 1 calc R . .
O1S O 0.7073(6) 0.5685(6) 0.8471(3) 0.0524(19) Uani 1 1 d . . .
O2S O 0.5464(7) 0.7809(7) 0.1475(3) 0.077(2) Uani 1 1 d . . .
O3S O 0.5388(7) 0.3715(7) 0.9194(3) 0.073(2) Uani 1 1 d . . .
O4S O 0.7267(9) 0.4841(7) 0.0199(4) 0.115(3) Uani 1 1 d . . .

loop_
_atom_site_aniso_label
_atom_site_aniso_U_11
_atom_site_aniso_U_22
_atom_site_aniso_U_33
_atom_site_aniso_U_23
_atom_site_aniso_U_13
_atom_site_aniso_U_12
Cu1 0.0356(7) 0.0282(8) 0.0244(8) -0.0087(6) 0.0024(5) 0.0019(5)
P1 0.0283(16) 0.0427(19) 0.0306(18) -0.0139(15) -0.0008(12) 0.0034(13)
F11 0.040(3) 0.050(4) 0.038(4) -0.024(3) -0.016(2) 0.011(3)
F12 0.066(4) 0.088(5) 0.036(4) -0.002(4) -0.006(3) -0.041(3)
F13 0.053(3) 0.055(4) 0.058(4) -0.032(3) -0.021(3) 0.027(3)
F14 0.066(4) 0.066(4) 0.043(4) -0.005(3) 0.000(3) -0.034(3)
F15 0.063(3) 0.086(5) 0.068(5) -0.052(4) -0.033(3) 0.042(3)
F16 0.028(3) 0.051(4) 0.028(3) -0.021(3) -0.005(2) -0.001(2)
P2 0.0394(17) 0.0383(19) 0.0350(19) -0.0120(15) -0.0071(14) 0.0010(13)
F21 0.048(3) 0.040(4) 0.049(4) -0.016(3) 0.012(3) 0.003(3)
F22 0.074(4) 0.041(4) 0.065(5) 0.000(3) -0.024(3) 0.010(3)
F23 0.075(4) 0.070(5) 0.051(4) -0.032(4) 0.004(3) -0.033(3)
F24 0.040(3) 0.093(5) 0.036(4) 0.003(3) -0.016(3) 0.002(3)
F25 0.060(3) 0.040(4) 0.044(4) -0.011(3) -0.006(3) -0.011(3)
F26 0.041(3) 0.074(5) 0.059(5) -0.029(4) 0.011(3) -0.004(3)
P3 0.064(2) 0.040(2) 0.070(3) -0.005(2) 0.0129(18) -0.0027(17)
F31 0.095(4) 0.045(5) 0.065(5) 0.008(4) 0.016(3) 0.027(3)
F32 0.274(10) 0.111(8) 0.119(8) -0.026(7) 0.074(7) 0.074(8)
F33 0.093(5) 0.087(6) 0.168(8) 0.015(5) -0.064(5) -0.033(4)
F34 0.147(6) 0.126(7) 0.061(6) -0.021(5) -0.006(5) 0.010(5)
F35 0.057(4) 0.112(7) 0.282(12) -0.015(7) -0.029(5) -0.042(5)
F36 0.087(5) 0.043(5) 0.143(7) 0.004(5) -0.029(4) 0.005(4)
O2 0.052(4) 0.035(4) 0.025(4) -0.016(3) -0.011(3) 0.004(3)
O1 0.029(3) 0.034(4) 0.046(4) -0.024(4) 0.001(3) 0.002(3)
N1 0.028(4) 0.033(5) 0.030(6) -0.007(5) -0.005(4) 0.004(4)
N2 0.022(4) 0.008(4) 0.018(5) 0.001(4) 0.004(3) -0.001(3)
N3 0.019(4) 0.021(5) 0.017(5) 0.001(4) 0.003(3) -0.001(3)
N4 0.019(4) 0.042(6) 0.020(5) -0.012(4) 0.011(3) -0.012(4)
N5 0.032(5) 0.050(6) 0.037(6) -0.010(5) -0.011(4) 0.005(4)
N6 0.024(4) 0.049(6) 0.017(5) -0.006(4) 0.009(3) 0.000(4)
C1 0.031(6) 0.035(7) 0.038(7) -0.014(6) 0.003(5) 0.001(5)
C2 0.040(6) 0.020(6) 0.028(7) 0.002(5) 0.002(5) 0.006(5)
C3 0.036(6) 0.025(6) 0.051(8) -0.007(6) -0.020(5) 0.001(5)
C4 0.026(5) 0.023(6) 0.022(6) -0.005(5) -0.001(4) 0.004(4)
C5 0.024(5) 0.018(6) 0.017(6) -0.003(5) -0.010(4) 0.003(4)
C6 0.003(5) 0.052(7) 0.021(6) -0.015(6) 0.002(4) -0.002(4)
C7 0.025(5) 0.019(6) 0.019(6) 0.005(5) -0.005(4) -0.002(4)
C8 0.018(5) 0.020(6) 0.014(6) -0.002(5) 0.002(4) -0.001(4)
C9 0.020(5) 0.037(7) 0.024(6) -0.023(5) -0.001(4) 0.004(4)
C10 0.016(5) 0.026(6) 0.013(6) -0.009(5) -0.006(4) -0.002(4)
C11 0.016(5) 0.027(6) 0.018(6) 0.000(5) 0.002(4) 0.000(4)
C12 0.041(6) 0.014(6) 0.023(6) 0.003(5) 0.006(4) 0.005(4)
C13 0.043(6) 0.039(8) 0.044(8) -0.022(6) -0.008(5) 0.018(5)
C14 0.050(6) 0.029(7) 0.035(7) -0.005(6) -0.011(5) 0.007(5)
C15 0.028(5) 0.031(7) 0.025(6) -0.008(5) 0.000(4) 0.000(5)
C16 0.018(5) 0.023(6) 0.027(6) -0.004(5) -0.007(4) 0.000(4)
C17 0.032(6) 0.033(6) 0.015(6) -0.012(5) -0.004(4) 0.002(5)
C18 0.019(5) 0.036(7) 0.035(7) -0.001(5) -0.001(4) -0.004(4)
C20 0.022(5) 0.031(6) 0.031(7) -0.016(5) -0.003(4) 0.016(4)
C21 0.030(5) 0.023(6) 0.023(6) -0.002(5) -0.004(4) 0.000(4)
C22 0.026(5) 0.030(6) 0.024(6) -0.007(5) 0.001(4) 0.001(4)
C23 0.039(6) 0.056(8) 0.044(8) -0.029(7) -0.002(5) 0.009(5)
C24 0.042(6) 0.034(7) 0.040(7) -0.009(6) -0.007(5) 0.000(5)
C25 0.074(7) 0.031(7) 0.036(8) -0.007(6) -0.016(5) 0.000(6)
C26 0.058(7) 0.073(9) 0.017(7) -0.013(6) -0.019(5) 0.019(6)
C27 0.033(6) 0.044(7) 0.058(8) -0.033(7) -0.008(5) 0.011(5)
C28 0.049(6) 0.072(9) 0.015(6) -0.007(6) -0.002(5) -0.027(6)
O1S 0.063(4) 0.048(5) 0.049(5) -0.011(4) -0.018(3) 0.003(3)
O2S 0.074(5) 0.081(6) 0.061(6) 0.007(5) -0.010(4) -0.006(4)
O3S 0.077(5) 0.090(7) 0.052(6) -0.013(5) -0.012(4) -0.013(4)
O4S 0.153(7) 0.075(7) 0.104(8) -0.001(6) -0.005(6) -0.033(6)

loop_
_atom_type_symbol
_atom_type_description
_atom_type_scat_dispersion_real
_atom_type_scat_dispersion_imag
_atom_type_scat_source
C C 0.0033 0.0016 'International Tables Vol C Tables 4.2.6.8 and 6.1.1.4'
H H 0.0000 0.0000 'International Tables Vol C Tables 4.2.6.8 and 6.1.1.4'
N N 0.0061 0.0033 'International Tables Vol C Tables 4.2.6.8 and 6.1.1.4'
O O 0.0106 0.0060 'International Tables Vol C Tables 4.2.6.8 and 6.1.1.4'
F F 0.0171 0.0103 'International Tables Vol C Tables 4.2.6.8 and 6.1.1.4'
P P 0.1023 0.0942 'International Tables Vol C Tables 4.2.6.8 and 6.1.1.4'
Cu Cu 0.3201 1.2651 'International Tables Vol C Tables 4.2.6.8 and 6.1.1.4'

loop_
_geom_angle_atom_site_label_1
_geom_angle_atom_site_label_2
_geom_angle_atom_site_label_3
_geom_angle
_geom_angle_site_symmetry_1
_geom_angle_site_symmetry_3
_geom_angle_publ_flag
N2 Cu1 N3 79.4(3) . . ?
N2 Cu1 O2 152.7(2) . . ?
N3 Cu1 O2 95.4(3) . . ?
N2 Cu1 N1 79.7(3) . . ?
N3 Cu1 N1 158.9(3) . . ?
O2 Cu1 N1 101.7(3) . . ?
N2 Cu1 O1 119.8(2) . . ?
N3 Cu1 O1 96.4(2) . . ?
O2 Cu1 O1 87.3(2) . . ?
N1 Cu1 O1 96.6(2) . . ?
F13 P1 F14 90.0(3) . . ?
F13 P1 F15 177.9(3) . . ?
F14 P1 F15 92.1(3) . . ?
F13 P1 F11 89.3(2) . . ?
F14 P1 F11 89.1(3) . . ?
F15 P1 F11 90.7(2) . . ?
F13 P1 F12 89.5(3) . . ?
F14 P1 F12 178.9(3) . . ?
F15 P1 F12 88.5(3) . . ?
F11 P1 F12 91.8(3) . . ?
F13 P1 F16 91.6(2) . . ?
F14 P1 F16 89.8(3) . . ?
F15 P1 F16 88.4(2) . . ?
F11 P1 F16 178.6(3) . . ?
F12 P1 F16 89.3(3) . . ?
F22 P2 F24 178.9(4) . . ?
F22 P2 F21 90.8(3) . . ?
F24 P2 F21 89.4(3) . . ?
F22 P2 F23 91.6(3) . . ?
F24 P2 F23 89.5(3) . . ?
F21 P2 F23 92.2(3) . . ?
F22 P2 F26 90.5(3) . . ?
F24 P2 F26 89.4(3) . . ?
F21 P2 F26 177.2(3) . . ?
F23 P2 F26 90.3(3) . . ?
F22 P2 F25 88.9(3) . . ?
F24 P2 F25 90.1(3) . . ?
F21 P2 F25 89.6(3) . . ?
F23 P2 F25 178.1(3) . . ?
F26 P2 F25 87.8(3) . . ?
F32 P3 F34 177.4(6) . . ?
F32 P3 F35 91.7(5) . . ?
F34 P3 F35 90.1(5) . . ?
F32 P3 F33 89.5(6) . . ?
F34 P3 F33 88.6(4) . . ?
F35 P3 F33 178.6(6) . . ?
F32 P3 F36 90.3(5) . . ?
F34 P3 F36 87.8(4) . . ?
F35 P3 F36 89.9(4) . . ?
F33 P3 F36 90.7(4) . . ?
F32 P3 F31 90.7(5) . . ?
F34 P3 F31 91.2(4) . . ?
F35 P3 F31 89.6(4) . . ?
F33 P3 F31 89.8(3) . . ?
F36 P3 F31 178.9(5) . . ?
C1 N1 C5 118.6(8) . . ?
C1 N1 Cu1 126.5(7) . . ?
C5 N1 Cu1 114.8(5) . . ?
C6 N2 C10 121.9(7) . . ?
C6 N2 Cu1 118.1(6) . . ?
C10 N2 Cu1 119.9(6) . . ?
C11 N3 C15 116.5(8) . . ?
C11 N3 Cu1 116.0(6) . . ?
C15 N3 Cu1 127.0(6) . . ?
C28 N4 C23 114.6(7) . . ?
C28 N4 C22 114.5(7) . . ?
C23 N4 C22 113.9(7) . . ?
C24 N5 C25 116.1(7) . . ?
C27 N6 C26 114.7(6) . . ?
N1 C1 C2 123.0(9) . . ?
C1 C2 C3 117.2(8) . . ?
C2 C3 C4 120.7(8) . . ?
C5 C4 C3 117.8(9) . . ?
C4 C5 N1 122.6(8) . . ?
C4 C5 C6 126.3(9) . . ?
N1 C5 C6 111.0(8) . . ?
N2 C6 C7 119.0(8) . . ?
N2 C6 C5 116.2(8) . . ?
C7 C6 C5 124.8(8) . . ?
C8 C7 C6 119.8(8) . . ?
C7 C8 C9 117.6(8) . . ?
C7 C8 C16 121.6(8) . . ?
C9 C8 C16 120.7(7) . . ?
C10 C9 C8 121.0(8) . . ?
N2 C10 C9 120.6(8) . . ?
N2 C10 C11 111.1(7) . . ?
C9 C10 C11 128.3(8) . . ?
N3 C11 C12 124.6(8) . . ?
N3 C11 C10 113.3(8) . . ?
C12 C11 C10 122.1(8) . . ?
C11 C12 C13 117.7(9) . . ?
C14 C13 C12 118.9(9) . . ?
C13 C14 C15 118.8(9) . . ?
N3 C15 C14 123.3(9) . . ?
C17 C16 C21 117.4(8) . . ?
C17 C16 C8 120.5(8) . . ?
C21 C16 C8 122.1(8) . . ?
C16 C17 C18 120.5(8) . . ?
C19 C18 C17 121.1(8) . . ?
C18 C19 C20 118.4(8) . . ?
C18 C19 C22 120.1(8) . . ?
C20 C19 C22 121.5(8) . . ?
C21 C20 C19 121.8(8) . . ?
C20 C21 C16 120.9(8) . . ?
C19 C22 N4 115.8(6) . . ?
C24 C23 N4 114.8(8) . . ?
C23 C24 N5 112.4(7) . . ?
C26 C25 N5 114.9(8) . . ?
C25 C26 N6 116.9(7) . . ?
N6 C27 C28 110.4(8) . . ?
N4 C28 C27 113.4(7) . . ?

loop_
_geom_bond_atom_site_label_1
_geom_bond_atom_site_label_2
_geom_bond_distance
_geom_bond_site_symmetry_2
_geom_bond_publ_flag
Cu1 N2 1.914(6) . ?
Cu1 N3 1.989(7) . ?
Cu1 O2 1.999(5) . ?
Cu1 N1 2.062(7) . ?
Cu1 O1 2.201(5) . ?
P1 F13 1.647(5) . ?
P1 F14 1.652(5) . ?
P1 F15 1.664(5) . ?
P1 F11 1.670(5) . ?
P1 F12 1.675(5) . ?
P1 F16 1.683(4) . ?
P2 F22 1.566(5) . ?
P2 F24 1.578(5) . ?
P2 F21 1.578(5) . ?
P2 F23 1.581(5) . ?
P2 F26 1.606(5) . ?
P2 F25 1.633(5) . ?
P3 F32 1.501(8) . ?
P3 F34 1.545(7) . ?
P3 F35 1.553(7) . ?
P3 F33 1.555(6) . ?
P3 F36 1.579(6) . ?
P3 F31 1.585(6) . ?
N1 C1 1.356(10) . ?
N1 C5 1.359(9) . ?
N2 C6 1.331(10) . ?
N2 C10 1.336(9) . ?
N3 C11 1.333(9) . ?
N3 C15 1.339(9) . ?
N4 C28 1.433(10) . ?
N4 C23 1.465(9) . ?
N4 C22 1.508(9) . ?
N5 C24 1.504(9) . ?
N5 C25 1.534(10) . ?
N6 C27 1.510(10) . ?
N6 C26 1.540(10) . ?
C1 C2 1.363(11) . ?
C2 C3 1.388(11) . ?
C3 C4 1.413(11) . ?
C4 C5 1.342(10) . ?
C5 C6 1.473(10) . ?
C6 C7 1.444(10) . ?
C7 C8 1.380(10) . ?
C8 C9 1.387(11) . ?
C8 C16 1.486(10) . ?
C9 C10 1.381(10) . ?
C10 C11 1.484(11) . ?
C11 C12 1.364(11) . ?
C12 C13 1.393(11) . ?
C13 C14 1.370(11) . ?
C14 C15 1.376(11) . ?
C16 C17 1.392(11) . ?
C16 C21 1.412(10) . ?
C17 C18 1.433(10) . ?
C18 C19 1.363(10) . ?
C19 C20 1.391(11) . ?
C19 C22 1.465(10) . ?
C20 C21 1.386(10) . ?
C23 C24 1.458(11) . ?
C25 C26 1.434(11) . ?
C27 C28 1.523(11) . ?

loop_
_geom_torsion_atom_site_label_1
_geom_torsion_atom_site_label_2
_geom_torsion_atom_site_label_3
_geom_torsion_atom_site_label_4
_geom_torsion
_geom_torsion_site_symmetry_1
_geom_torsion_site_symmetry_2
_geom_torsion_site_symmetry_3
_geom_torsion_site_symmetry_4
_geom_torsion_publ_flag
N2 Cu1 N1 C1 -179.3(7) . . . . ?
N3 Cu1 N1 C1 -170.7(6) . . . . ?
O2 Cu1 N1 C1 -27.1(7) . . . . ?
O1 Cu1 N1 C1 61.5(7) . . . . ?
N2 Cu1 N1 C5 1.6(5) . . . . ?
N3 Cu1 N1 C5 10.3(10) . . . . ?
O2 Cu1 N1 C5 153.9(5) . . . . ?
O1 Cu1 N1 C5 -117.5(5) . . . . ?
N3 Cu1 N2 C6 -176.5(6) . . . . ?
O2 Cu1 N2 C6 -95.3(7) . . . . ?
N1 Cu1 N2 C6 0.4(5) . . . . ?
O1 Cu1 N2 C6 92.2(6) . . . . ?
N3 Cu1 N2 C10 -0.7(5) . . . . ?
O2 Cu1 N2 C10 80.5(8) . . . . ?
N1 Cu1 N2 C10 176.2(6) . . . . ?
O1 Cu1 N2 C10 -92.0(6) . . . . ?
N2 Cu1 N3 C11 -2.6(5) . . . . ?
O2 Cu1 N3 C11 -155.5(5) . . . . ?
N1 Cu1 N3 C11 -11.2(10) . . . . ?
O1 Cu1 N3 C11 116.6(6) . . . . ?
N2 Cu1 N3 C15 -175.0(7) . . . . ?
O2 Cu1 N3 C15 32.0(7) . . . . ?
N1 Cu1 N3 C15 176.3(6) . . . . ?
O1 Cu1 N3 C15 -55.8(7) . . . . ?
C5 N1 C1 C2 2.0(12) . . . . ?
Cu1 N1 C1 C2 -177.0(6) . . . . ?
N1 C1 C2 C3 -1.8(12) . . . . ?
C1 C2 C3 C4 1.5(12) . . . . ?
C2 C3 C4 C5 -1.4(12) . . . . ?
C3 C4 C5 N1 1.6(11) . . . . ?
C3 C4 C5 C6 -178.0(7) . . . . ?
C1 N1 C5 C4 -1.9(11) . . . . ?
Cu1 N1 C5 C4 177.3(6) . . . . ?
C1 N1 C5 C6 177.8(7) . . . . ?
Cu1 N1 C5 C6 -3.0(8) . . . . ?
C10 N2 C6 C7 1.6(10) . . . . ?
Cu1 N2 C6 C7 177.4(5) . . . . ?
C10 N2 C6 C5 -177.9(6) . . . . ?
Cu1 N2 C6 C5 -2.2(8) . . . . ?
C4 C5 C6 N2 -176.9(7) . . . . ?
N1 C5 C6 N2 3.4(9) . . . . ?
C4 C5 C6 C7 3.6(12) . . . . ?
N1 C5 C6 C7 -176.1(7) . . . . ?
N2 C6 C7 C8 -3.6(11) . . . . ?
C5 C6 C7 C8 175.9(7) . . . . ?
C6 C7 C8 C9 4.1(11) . . . . ?
C6 C7 C8 C16 -177.2(6) . . . . ?
C7 C8 C9 C10 -2.7(11) . . . . ?
C16 C8 C9 C10 178.5(6) . . . . ?
C6 N2 C10 C9 -0.3(11) . . . . ?
Cu1 N2 C10 C9 -175.9(5) . . . . ?
C6 N2 C10 C11 179.0(7) . . . . ?
Cu1 N2 C10 C11 3.4(8) . . . . ?
C8 C9 C10 N2 0.8(11) . . . . ?
C8 C9 C10 C11 -178.3(7) . . . . ?
C15 N3 C11 C12 -1.4(12) . . . . ?
Cu1 N3 C11 C12 -174.7(6) . . . . ?
C15 N3 C11 C10 178.2(6) . . . . ?
Cu1 N3 C11 C10 5.0(8) . . . . ?
N2 C10 C11 N3 -5.3(9) . . . . ?
C9 C10 C11 N3 173.9(7) . . . . ?
N2 C10 C11 C12 174.4(7) . . . . ?
C9 C10 C11 C12 -6.4(12) . . . . ?
N3 C11 C12 C13 1.8(12) . . . . ?
C10 C11 C12 C13 -177.8(7) . . . . ?
C11 C12 C13 C14 -2.0(12) . . . . ?
C12 C13 C14 C15 1.9(13) . . . . ?
C11 N3 C15 C14 1.3(11) . . . . ?
Cu1 N3 C15 C14 173.7(6) . . . . ?
C13 C14 C15 N3 -1.6(13) . . . . ?
C7 C8 C16 C17 26.0(10) . . . . ?
C9 C8 C16 C17 -155.3(7) . . . . ?
C7 C8 C16 C21 -156.9(7) . . . . ?
C9 C8 C16 C21 21.9(11) . . . . ?
C21 C16 C17 C18 1.1(9) . . . . ?
C8 C16 C17 C18 178.4(6) . . . . ?
C16 C17 C18 C19 -0.5(10) . . . . ?
C17 C18 C19 C20 -0.5(11) . . . . ?
C17 C18 C19 C22 180.0(6) . . . . ?
C18 C19 C20 C21 1.0(12) . . . . ?
C22 C19 C20 C21 -179.5(7) . . . . ?
C19 C20 C21 C16 -0.4(11) . . . . ?
C17 C16 C21 C20 -0.7(10) . . . . ?
C8 C16 C21 C20 -177.9(7) . . . . ?
C18 C19 C22 N4 -92.8(9) . . . . ?
C20 C19 C22 N4 87.7(9) . . . . ?
C28 N4 C22 C19 -69.6(9) . . . . ?
C23 N4 C22 C19 65.0(9) . . . . ?
C28 N4 C23 C24 -73.6(10) . . . . ?
C22 N4 C23 C24 151.8(7) . . . . ?
N4 C23 C24 N5 -48.9(10) . . . . ?
C25 N5 C24 C23 118.6(9) . . . . ?
C24 N5 C25 C26 -52.0(10) . . . . ?
N5 C25 C26 N6 -62.0(11) . . . . ?
C27 N6 C26 C25 132.4(9) . . . . ?
C26 N6 C27 C28 -60.9(9) . . . . ?
C23 N4 C28 C27 135.3(8) . . . . ?
C22 N4 C28 C27 -90.4(9) . . . . ?
N6 C27 C28 N4 -43.2(10) . . . . ?
